data_2206815
loop_
_publ_author_name
'Zeng, Tao'
'Shu, Xue-Gui'
'Dong, Chuan-Ming'
'Chen, Li-Gong'

_publ_section_title <i>N</i>,<i>N</i>-Bis(3,5-di-<i>tert</i>-butyl-4-hydroxybenzyl)-<i>N</i>-propylamine
_journal_coeditor_code WW6399
_journal_issue 9
_journal_name_full 'Acta Crystallographica Section E'
_journal_page_first o2999
_journal_page_last o3000
_journal_paper_doi 10.1107/S1600536805025961
_journal_volume 61
_journal_year 2005
_chemical_formula_moiety 'C33 H53 N O2'
_chemical_formula_sum 'C33 H53 N O2'
_chemical_formula_weight 495.76
_chemical_name_systematic
;
N,N-bis(3,5-di-tert-butyl-4-hydroxybenzyl)-N-propylamine
;
_space_group_IT_number 78
_symmetry_cell_setting tetragonal
_symmetry_space_group_name_Hall 'P 4cw'
_symmetry_space_group_name_H-M 'P 43'
_atom_sites_solution_hydrogens geom
_atom_sites_solution_primary direct
_atom_sites_solution_secondary difmap
_cell_angle_alpha 90.00
_cell_angle_beta 90.00
_cell_angle_gamma 90.00
_cell_formula_units_Z 4
_cell_length_a 15.822(4)
_cell_length_b 15.822(4)
_cell_length_c 12.844(4)
_cell_measurement_reflns_used 3052
_cell_measurement_temperature 294(2)
_cell_measurement_theta_max 19.64
_cell_measurement_theta_min 2.41
_cell_volume 3215.3(15)
_computing_cell_refinement SMART
_computing_data_collection 'SMART (Bruker, 1997)'
_computing_data_reduction 'SAINT (Bruker, 1997)'
_computing_molecular_graphics 'SHELXTL (Bruker, 1997)'
_computing_publication_material SHELXTL
_computing_structure_refinement 'SHELXL97 (Sheldrick, 1997)'
_computing_structure_solution 'SHELXS97 (Sheldrick, 1997)'
_diffrn_ambient_temperature 294(2)
_diffrn_measured_fraction_theta_full 0.983
_diffrn_measured_fraction_theta_max 0.983
_diffrn_measurement_device_type 'Bruker SMART CCD area-detector'
_diffrn_measurement_method '\f and \w scans'
_diffrn_radiation_monochromator graphite
_diffrn_radiation_source 'fine-focus sealed tube'
_diffrn_radiation_type MoK\a
_diffrn_radiation_wavelength 0.71073
_diffrn_reflns_av_R_equivalents 0.1276
_diffrn_reflns_av_sigmaI/netI 0.0922
_diffrn_reflns_limit_h_max 18
_diffrn_reflns_limit_h_min -19
_diffrn_reflns_limit_k_max 15
_diffrn_reflns_limit_k_min -20
_diffrn_reflns_limit_l_max 15
_diffrn_reflns_limit_l_min -16
_diffrn_reflns_number 18244
_diffrn_reflns_theta_full 26.98
_diffrn_reflns_theta_max 26.98
_diffrn_reflns_theta_min 1.29
_diffrn_standards_decay_% 0
_diffrn_standards_interval_count 0
_diffrn_standards_interval_time 0
_diffrn_standards_number 0
_exptl_absorpt_coefficient_mu 0.062
_exptl_absorpt_correction_T_max 0.989
_exptl_absorpt_correction_T_min 0.972
_exptl_absorpt_correction_type multi-scan
_exptl_absorpt_process_details '(SADABS; Sheldrick, 1996)'
_exptl_crystal_colour colourless
_exptl_crystal_density_diffrn 1.024
_exptl_crystal_density_method 'not measured'
_exptl_crystal_description block
_exptl_crystal_F_000 1096
_exptl_crystal_size_max 0.24
_exptl_crystal_size_mid 0.22
_exptl_crystal_size_min 0.18
_refine_diff_density_max 0.214
_refine_diff_density_min -0.147
_refine_ls_extinction_method none
_refine_ls_goodness_of_fit_ref 1.016
_refine_ls_hydrogen_treatment constr
_refine_ls_matrix_type full
_refine_ls_number_parameters 325
_refine_ls_number_reflns 3601
_refine_ls_number_restraints 1
_refine_ls_restrained_S_all 1.016
_refine_ls_R_factor_all 0.1384
_refine_ls_R_factor_gt 0.0535
_refine_ls_shift/su_max 0.000
_refine_ls_shift/su_mean 0.000
_refine_ls_structure_factor_coef Fsqd
_refine_ls_weighting_details 'calc w = 1/[\s^2^(Fo^2^)+(0.0563P)^2^+0.9914P] where P=(Fo^2^+2Fc^2^)/3'
_refine_ls_weighting_scheme calc
_refine_ls_wR_factor_gt 0.1222
_refine_ls_wR_factor_ref 0.1644
_reflns_number_gt 1888
_reflns_number_total 3601
_reflns_threshold_expression I>2\s(I)
_cod_data_source_file ww6399.cif
_cod_data_source_block I
_cod_depositor_comments
;
The following automatic conversions were performed:
'_symmetry_cell_setting' value 'Tetragonal' changed to 'tetragonal'
according to '/home/saulius/struct/CIF-dictionaries/cif_core.dic'
dictionary named 'cif_core.dic' version 2.4.1 from 2010-06-29.

Automatic conversion script
Id: cif_fix_enum 1527 2010-12-29 10:47:43Z saulius 

The following automatic conversions were performed:

'_symmetry_cell_setting' value 'Tetragonal' changed to 'tetragonal'
according to /home/saulius/struct/CIF-dictionaries/cif_core.dic
dictionary named 'cif_core.dic' version 2.4.1 from 2010-06-29.

Automatic conversion script
Id: cif_fix_values 1715 2011-07-08 13:25:40Z adriana 
;
_cod_original_cell_volume 3215.4(15)
_cod_database_code 2206815
_cod_database_fobs_code 2206815

loop_
_symmetry_equiv_pos_as_xyz
'x, y, z'
'-x, -y, z+1/2'
'-y, x, z+3/4'
'y, -x, z+1/4'

loop_
_atom_site_label
_atom_site_fract_x
_atom_site_fract_y
_atom_site_fract_z
_atom_site_U_iso_or_equiv
_atom_site_adp_type
_atom_site_calc_flag
_atom_site_refinement_flags
_atom_site_occupancy
_atom_site_type_symbol
N1 0.0680(2) 0.4351(2) 1.0435(3) 0.0424(8) Uani d . 1 N
O1 0.4511(2) 0.3339(2) 0.9203(3) 0.0842(12) Uani d . 1 O
H1A 0.4976 0.3683 0.8936 0.101 Uiso d R 1 H
O2 -0.1522(2) 0.1003(2) 0.9501(3) 0.0741(10) Uani d . 1 O
H2A -0.1186 0.0424 0.9669 0.089 Uiso d R 1 H
C1 0.3713(3) 0.3447(3) 0.9619(4) 0.0536(12) Uani d . 1 C
C2 0.3600(3) 0.3284(3) 1.0693(4) 0.0469(11) Uani d . 1 C
C3 0.2799(3) 0.3426(2) 1.1105(3) 0.0431(10) Uani d . 1 C
H3A 0.2713 0.3334 1.1812 0.052 Uiso calc R 1 H
C4 0.2121(2) 0.3699(2) 1.0498(3) 0.0423(10) Uani d . 1 C
C5 0.2262(3) 0.3824(3) 0.9444(4) 0.0493(11) Uani d . 1 C
H5A 0.1810 0.3991 0.9030 0.059 Uiso calc R 1 H
C6 0.3045(3) 0.3710(3) 0.8977(4) 0.0525(12) Uani d . 1 C
C7 0.4331(3) 0.2954(3) 1.1389(4) 0.0531(12) Uani d . 1 C
C8 0.5017(3) 0.3625(4) 1.1496(5) 0.0768(16) Uani d . 1 C
H8A 0.5464 0.3413 1.1928 0.115 Uiso calc R 1 H
H8B 0.4781 0.4124 1.1807 0.115 Uiso calc R 1 H
H8C 0.5237 0.3762 1.0820 0.115 Uiso calc R 1 H
C9 0.4703(3) 0.2124(3) 1.0947(5) 0.0766(16) Uani d . 1 C
H9A 0.5152 0.1931 1.1391 0.115 Uiso calc R 1 H
H9B 0.4920 0.2224 1.0260 0.115 Uiso calc R 1 H
H9C 0.4269 0.1702 1.0916 0.115 Uiso calc R 1 H
C10 0.4015(3) 0.2735(3) 1.2486(4) 0.0625(14) Uani d . 1 C
H10A 0.4478 0.2532 1.2899 0.094 Uiso calc R 1 H
H10B 0.3588 0.2306 1.2441 0.094 Uiso calc R 1 H
H10C 0.3781 0.3231 1.2805 0.094 Uiso calc R 1 H
C11 0.3154(3) 0.3841(3) 0.7789(4) 0.0598(13) Uani d . 1 C
C12 0.3788(4) 0.4563(4) 0.7567(5) 0.093(2) Uani d . 1 C
H12A 0.3851 0.4632 0.6828 0.139 Uiso calc R 1 H
H12B 0.4326 0.4425 0.7868 0.139 Uiso calc R 1 H
H12C 0.3582 0.5079 0.7866 0.139 Uiso calc R 1 H
C13 0.3455(5) 0.3014(4) 0.7257(5) 0.096(2) Uani d . 1 C
H13A 0.3060 0.2568 0.7404 0.144 Uiso calc R 1 H
H13B 0.4002 0.2861 0.7520 0.144 Uiso calc R 1 H
H13C 0.3488 0.3099 0.6518 0.144 Uiso calc R 1 H
C14 0.2328(4) 0.4076(4) 0.7253(5) 0.093(2) Uani d . 1 C
H14A 0.1918 0.3640 0.7371 0.139 Uiso calc R 1 H
H14B 0.2424 0.4137 0.6518 0.139 Uiso calc R 1 H
H14C 0.2122 0.4600 0.7531 0.139 Uiso calc R 1 H
C15 0.1253(2) 0.3779(3) 1.0989(4) 0.0464(10) Uani d . 1 C
H15A 0.0996 0.3223 1.1019 0.056 Uiso calc R 1 H
H15B 0.1319 0.3979 1.1698 0.056 Uiso calc R 1 H
C16 0.0915(3) 0.5234(3) 1.0646(5) 0.0613(14) Uani d . 1 C
H16A 0.1520 0.5294 1.0556 0.074 Uiso calc R 1 H
H16B 0.0786 0.5361 1.1368 0.074 Uiso calc R 1 H
C17 0.0474(4) 0.5881(3) 0.9961(5) 0.0792(17) Uani d . 1 C
H17A -0.0129 0.5861 1.0096 0.095 Uiso calc R 1 H
H17B 0.0673 0.6441 1.0144 0.095 Uiso calc R 1 H
C18 0.0621(5) 0.5738(5) 0.8841(6) 0.116(3) Uani d . 1 C
H18A 0.0332 0.6165 0.8446 0.174 Uiso calc R 1 H
H18B 0.0411 0.5191 0.8649 0.174 Uiso calc R 1 H
H18C 0.1216 0.5767 0.8699 0.174 Uiso calc R 1 H
C19 -0.0197(3) 0.4182(3) 1.0735(4) 0.0516(12) Uani d . 1 C
H19A -0.0560 0.4602 1.0416 0.062 Uiso calc R 1 H
H19B -0.0249 0.4239 1.1484 0.062 Uiso calc R 1 H
C20 -0.1162(3) 0.1763(3) 0.9785(4) 0.0511(12) Uani d . 1 C
C21 -0.0716(3) 0.2260(3) 0.9060(3) 0.0464(11) Uani d . 1 C
C22 -0.0408(3) 0.3029(3) 0.9400(4) 0.0509(12) Uani d . 1 C
H22A -0.0127 0.3373 0.8926 0.061 Uiso calc R 1 H
C23 -0.0500(3) 0.3312(3) 1.0420(3) 0.0445(10) Uani d . 1 C
C24 -0.0921(3) 0.2795(3) 1.1113(4) 0.0503(11) Uani d . 1 C
H24A -0.0977 0.2975 1.1799 0.060 Uiso calc R 1 H
C25 -0.1266(3) 0.2014(3) 1.0835(4) 0.0488(11) Uani d . 1 C
C26 -0.0602(3) 0.1983(3) 0.7905(4) 0.0520(11) Uani d . 1 C
C27 -0.1459(3) 0.1941(4) 0.7340(4) 0.0827(18) Uani d . 1 C
H27A -0.1372 0.1769 0.6631 0.124 Uiso calc R 1 H
H27B -0.1721 0.2488 0.7354 0.124 Uiso calc R 1 H
H27C -0.1818 0.1539 0.7684 0.124 Uiso calc R 1 H
C28 -0.0141(4) 0.1127(3) 0.7823(5) 0.0780(16) Uani d . 1 C
H28A -0.0083 0.0974 0.7103 0.117 Uiso calc R 1 H
H28B -0.0462 0.0701 0.8180 0.117 Uiso calc R 1 H
H28C 0.0408 0.1173 0.8135 0.117 Uiso calc R 1 H
C29 -0.0058(4) 0.2623(4) 0.7313(5) 0.0895(19) Uani d . 1 C
H29A 0.0004 0.2443 0.6603 0.134 Uiso calc R 1 H
H29B 0.0489 0.2660 0.7633 0.134 Uiso calc R 1 H
H29C -0.0326 0.3167 0.7331 0.134 Uiso calc R 1 H
C30 -0.1752(3) 0.1467(3) 1.1631(4) 0.0608(13) Uani d . 1 C
C31 -0.2678(4) 0.1367(5) 1.1283(5) 0.102(2) Uani d . 1 C
H31A -0.2978 0.1029 1.1782 0.153 Uiso calc R 1 H
H31B -0.2696 0.1096 1.0615 0.153 Uiso calc R 1 H
H31C -0.2938 0.1914 1.1235 0.153 Uiso calc R 1 H
C32 -0.1328(4) 0.0605(3) 1.1769(5) 0.0857(18) Uani d . 1 C
H32D -0.1172 0.0529 1.2486 0.129 Uiso d R 1 H
H32E -0.0831 0.0578 1.1341 0.129 Uiso d R 1 H
H32F -0.1713 0.0166 1.1567 0.129 Uiso d R 1 H
C33 -0.1768(4) 0.1885(4) 1.2714(4) 0.0867(19) Uani d . 1 C
H33A -0.2078 0.1534 1.3189 0.130 Uiso calc R 1 H
H33B -0.2037 0.2428 1.2666 0.130 Uiso calc R 1 H
H33C -0.1200 0.1955 1.2962 0.130 Uiso calc R 1 H

loop_
_atom_site_aniso_label
_atom_site_aniso_U_11
_atom_site_aniso_U_22
_atom_site_aniso_U_33
_atom_site_aniso_U_12
_atom_site_aniso_U_13
_atom_site_aniso_U_23
N1 0.039(2) 0.039(2) 0.050(2) -0.0018(15) -0.0018(16) 0.0030(16)
O1 0.050(2) 0.107(3) 0.096(3) 0.0014(18) 0.029(2) 0.004(2)
O2 0.092(3) 0.060(2) 0.071(2) -0.0280(19) -0.001(2) -0.0064(19)
C1 0.039(3) 0.058(3) 0.064(3) -0.005(2) 0.008(2) 0.001(2)
C2 0.038(2) 0.046(3) 0.057(3) -0.0007(19) -0.004(2) -0.002(2)
C3 0.044(3) 0.044(2) 0.041(2) -0.0024(19) -0.001(2) 0.000(2)
C4 0.035(2) 0.042(2) 0.049(3) -0.0008(18) 0.001(2) 0.003(2)
C5 0.047(3) 0.050(3) 0.051(3) 0.002(2) -0.001(2) 0.006(2)
C6 0.052(3) 0.050(3) 0.056(3) -0.002(2) 0.010(2) 0.000(2)
C7 0.043(3) 0.049(3) 0.067(3) 0.005(2) -0.008(2) -0.004(2)
C8 0.052(3) 0.092(4) 0.086(4) -0.021(3) -0.011(3) -0.002(3)
C9 0.071(4) 0.069(4) 0.090(4) 0.021(3) -0.002(3) -0.003(3)
C10 0.056(3) 0.068(3) 0.063(3) 0.002(2) -0.011(3) 0.006(3)
C11 0.068(3) 0.061(3) 0.051(3) -0.004(2) 0.012(3) 0.004(2)
C12 0.112(5) 0.092(4) 0.075(4) -0.023(4) 0.017(4) 0.016(3)
C13 0.139(6) 0.084(4) 0.065(4) 0.009(4) 0.008(4) -0.009(3)
C14 0.097(5) 0.133(6) 0.048(3) 0.006(4) 0.003(3) 0.025(4)
C15 0.040(2) 0.051(3) 0.048(3) 0.0015(19) -0.003(2) 0.008(2)
C16 0.060(3) 0.043(3) 0.081(4) -0.004(2) -0.007(3) 0.004(3)
C17 0.097(4) 0.057(3) 0.084(5) 0.008(3) -0.002(3) 0.017(3)
C18 0.158(7) 0.111(6) 0.079(5) 0.035(5) -0.006(5) 0.016(4)
C19 0.045(3) 0.058(3) 0.051(3) 0.000(2) 0.004(2) -0.005(2)
C20 0.052(3) 0.053(3) 0.048(3) -0.009(2) -0.005(2) -0.003(2)
C21 0.042(2) 0.055(3) 0.042(3) -0.003(2) -0.002(2) -0.002(2)
C22 0.045(3) 0.060(3) 0.047(3) -0.004(2) 0.004(2) 0.000(2)
C23 0.040(2) 0.052(3) 0.042(3) -0.0039(19) -0.002(2) -0.004(2)
C24 0.044(3) 0.069(3) 0.039(3) -0.004(2) 0.001(2) -0.002(2)
C25 0.042(2) 0.059(3) 0.045(3) -0.009(2) -0.002(2) 0.002(2)
C26 0.052(3) 0.061(3) 0.044(3) 0.006(2) -0.001(2) -0.003(2)
C27 0.071(4) 0.126(5) 0.052(3) 0.017(3) -0.014(3) -0.014(3)
C28 0.088(4) 0.080(4) 0.066(4) 0.024(3) -0.002(3) -0.016(3)
C29 0.117(5) 0.098(4) 0.053(4) -0.016(4) 0.025(3) -0.010(3)
C30 0.060(3) 0.074(3) 0.049(3) -0.013(2) 0.006(2) 0.011(3)
C31 0.069(4) 0.148(6) 0.088(5) -0.040(4) 0.004(3) 0.034(4)
C32 0.114(5) 0.070(4) 0.074(4) 0.002(3) 0.008(4) 0.018(3)
C33 0.103(5) 0.105(5) 0.052(4) -0.011(3) 0.021(3) 0.013(3)

loop_
_atom_type_symbol
_atom_type_description
_atom_type_scat_dispersion_real
_atom_type_scat_dispersion_imag
_atom_type_scat_source
C C 0.0033 0.0000 'International Tables Vol C Tables 4.2.6.8 and 6.1.1.4'
H H 0.0000 0.0000 'International Tables Vol C Tables 4.2.6.8 and 6.1.1.4'
N N 0.0061 0.0000 'International Tables Vol C Tables 4.2.6.8 and 6.1.1.4'
O O 0.0106 0.0000 'International Tables Vol C Tables 4.2.6.8 and 6.1.1.4'

loop_
_geom_angle_atom_site_label_1
_geom_angle_atom_site_label_2
_geom_angle_atom_site_label_3
_geom_angle
_geom_angle_publ_flag
C19 N1 C15 110.2(3) yes
C19 N1 C16 111.4(3) yes
C15 N1 C16 110.0(3) yes
C1 O1 H1A 139.0 ?
C20 O2 H2A 118.8 ?
O1 C1 C6 119.8(5) yes
O1 C1 C2 118.0(4) ?
C6 C1 C2 122.1(4) ?
C3 C2 C1 117.2(4) ?
C3 C2 C7 120.9(4) ?
C1 C2 C7 121.9(4) yes
C2 C3 C4 122.6(4) ?
C2 C3 H3A 118.7 yes
C4 C3 H3A 118.7 ?
C5 C4 C3 117.8(4) ?
C5 C4 C15 122.7(4) ?
C3 C4 C15 119.4(4) ?
C4 C5 C6 123.2(4) ?
C4 C5 H5A 118.4 ?
C6 C5 H5A 118.4 ?
C5 C6 C1 117.2(4) ?
C5 C6 C11 120.5(4) ?
C1 C6 C11 122.3(4) ?
C8 C7 C10 107.8(4) ?
C8 C7 C9 110.7(4) ?
C10 C7 C9 105.6(4) ?
C8 C7 C2 110.3(4) ?
C10 C7 C2 111.2(4) ?
C9 C7 C2 111.0(4) ?
C7 C8 H8A 109.5 ?
C7 C8 H8B 109.5 ?
H8A C8 H8B 109.5 ?
C7 C8 H8C 109.5 ?
H8A C8 H8C 109.5 ?
H8B C8 H8C 109.5 ?
C7 C9 H9A 109.5 ?
C7 C9 H9B 109.5 ?
H9A C9 H9B 109.5 ?
C7 C9 H9C 109.5 ?
H9A C9 H9C 109.5 ?
H9B C9 H9C 109.5 ?
C7 C10 H10A 109.5 ?
C7 C10 H10B 109.5 ?
H10A C10 H10B 109.5 ?
C7 C10 H10C 109.5 ?
H10A C10 H10C 109.5 ?
H10B C10 H10C 109.5 ?
C14 C11 C12 107.0(5) ?
C14 C11 C6 112.5(4) ?
C12 C11 C6 110.6(4) ?
C14 C11 C13 105.7(5) ?
C12 C11 C13 110.1(5) ?
C6 C11 C13 110.8(4) ?
C11 C12 H12A 109.5 ?
C11 C12 H12B 109.5 ?
H12A C12 H12B 109.5 ?
C11 C12 H12C 109.5 ?
H12A C12 H12C 109.5 ?
H12B C12 H12C 109.5 ?
C11 C13 H13A 109.5 ?
C11 C13 H13B 109.5 ?
H13A C13 H13B 109.5 ?
C11 C13 H13C 109.5 ?
H13A C13 H13C 109.5 ?
H13B C13 H13C 109.5 ?
C11 C14 H14A 109.5 ?
C11 C14 H14B 109.5 ?
H14A C14 H14B 109.5 ?
C11 C14 H14C 109.5 ?
H14A C14 H14C 109.5 ?
H14B C14 H14C 109.5 ?
N1 C15 C4 114.2(3) ?
N1 C15 H15A 108.7 ?
C4 C15 H15A 108.7 yes
N1 C15 H15B 108.7 yes
C4 C15 H15B 108.7 ?
H15A C15 H15B 107.6 ?
N1 C16 C17 114.6(4) ?
N1 C16 H16A 108.6 ?
C17 C16 H16A 108.6 ?
N1 C16 H16B 108.6 ?
C17 C16 H16B 108.6 ?
H16A C16 H16B 107.6 ?
C18 C17 C16 113.0(5) yes
C18 C17 H17A 109.0 ?
C16 C17 H17A 109.0 ?
C18 C17 H17B 109.0 ?
C16 C17 H17B 109.0 ?
H17A C17 H17B 107.8 ?
C17 C18 H18A 109.5 ?
C17 C18 H18B 109.5 ?
H18A C18 H18B 109.5 ?
C17 C18 H18C 109.5 ?
H18A C18 H18C 109.5 ?
H18B C18 H18C 109.5 ?
N1 C19 C23 113.4(3) ?
N1 C19 H19A 108.9 ?
C23 C19 H19A 108.9 ?
N1 C19 H19B 108.9 ?
C23 C19 H19B 108.9 ?
H19A C19 H19B 107.7 ?
O2 C20 C21 121.2(4) ?
O2 C20 C25 116.7(4) ?
C21 C20 C25 122.1(4) ?
C22 C21 C20 117.3(4) ?
C22 C21 C26 120.5(4) ?
C20 C21 C26 122.1(4) ?
C21 C22 C23 123.0(4) ?
C21 C22 H22A 118.5 ?
C23 C22 H22A 118.5 ?
C24 C23 C22 117.8(4) ?
C24 C23 C19 121.3(4) ?
C22 C23 C19 120.8(4) ?
C23 C24 C25 123.2(4) ?
C23 C24 H24A 118.4 ?
C25 C24 H24A 118.4 ?
C24 C25 C20 116.5(4) ?
C24 C25 C30 121.4(4) ?
C20 C25 C30 122.1(4) ?
C29 C26 C27 106.8(5) ?
C29 C26 C28 106.4(4) ?
C27 C26 C28 110.3(4) ?
C29 C26 C21 110.6(4) ?
C27 C26 C21 111.1(4) ?
C28 C26 C21 111.5(4) ?
C26 C27 H27A 109.5 ?
C26 C27 H27B 109.5 ?
H27A C27 H27B 109.5 ?
C26 C27 H27C 109.5 ?
H27A C27 H27C 109.5 ?
H27B C27 H27C 109.5 ?
C26 C28 H28A 109.5 ?
C26 C28 H28B 109.5 ?
H28A C28 H28B 109.5 ?
C26 C28 H28C 109.5 ?
H28A C28 H28C 109.5 ?
H28B C28 H28C 109.5 ?
C26 C29 H29A 109.5 ?
C26 C29 H29B 109.5 ?
H29A C29 H29B 109.5 ?
C26 C29 H29C 109.5 ?
H29A C29 H29C 109.5 ?
H29B C29 H29C 109.5 ?
C32 C30 C31 111.1(5) ?
C32 C30 C33 106.6(5) ?
C31 C30 C33 106.9(5) ?
C32 C30 C25 110.9(4) ?
C31 C30 C25 109.8(4) ?
C33 C30 C25 111.4(4) ?
C30 C31 H31A 109.5 ?
C30 C31 H31B 109.5 ?
H31A C31 H31B 109.5 ?
C30 C31 H31C 109.5 ?
H31A C31 H31C 109.5 ?
H31B C31 H31C 109.5 ?
C30 C32 H32D 109.6 ?
C30 C32 H32E 109.3 ?
H32D C32 H32E 109.5 ?
C30 C32 H32F 109.5 ?
H32D C32 H32F 109.5 ?
H32E C32 H32F 109.5 ?
C30 C33 H33A 109.5 ?
C30 C33 H33B 109.5 ?
H33A C33 H33B 109.5 ?
C30 C33 H33C 109.5 ?
H33A C33 H33C 109.5 ?
H33B C33 H33C 109.5 ?

loop_
_geom_bond_atom_site_label_1
_geom_bond_atom_site_label_2
_geom_bond_distance
_geom_bond_publ_flag
N1 C19 1.465(5) yes
N1 C15 1.466(5) yes
N1 C16 1.471(5) ?
O1 C1 1.381(5) yes
O1 H1A 0.9787 ?
O2 C20 1.380(5) ?
O2 H2A 1.0810 ?
C1 C6 1.404(7) yes
C1 C2 1.414(7) ?
C2 C3 1.392(6) ?
C2 C7 1.552(6) ?
C3 C4 1.395(6) ?
C3 H3A 0.9300 ?
C4 C5 1.386(6) ?
C4 C15 1.516(6) yes
C5 C6 1.389(6) ?
C5 H5A 0.9300 ?
C6 C11 1.549(7) yes
C7 C8 1.525(6) ?
C7 C10 1.535(7) ?
C7 C9 1.547(7) ?
C8 H8A 0.9600 ?
C8 H8B 0.9600 ?
C8 H8C 0.9600 ?
C9 H9A 0.9600 ?
C9 H9B 0.9600 ?
C9 H9C 0.9600 ?
C10 H10A 0.9600 ?
C10 H10B 0.9600 ?
C10 H10C 0.9600 ?
C11 C14 1.524(7) ?
C11 C12 1.547(7) yes
C11 C13 1.551(7) ?
C12 H12A 0.9600 ?
C12 H12B 0.9600 ?
C12 H12C 0.9600 ?
C13 H13A 0.9600 ?
C13 H13B 0.9600 ?
C13 H13C 0.9600 ?
C14 H14A 0.9600 ?
C14 H14B 0.9600 ?
C14 H14C 0.9600 ?
C15 H15A 0.9700 ?
C15 H15B 0.9700 ?
C16 C17 1.519(7) ?
C16 H16A 0.9700 ?
C16 H16B 0.9700 ?
C17 C18 1.474(10) yes
C17 H17A 0.9700 ?
C17 H17B 0.9700 ?
C18 H18A 0.9600 ?
C18 H18B 0.9600 ?
C18 H18C 0.9600 ?
C19 C23 1.512(6) ?
C19 H19A 0.9700 ?
C19 H19B 0.9700 ?
C20 C21 1.408(6) ?
C20 C25 1.415(7) ?
C21 C22 1.382(6) ?
C21 C26 1.557(7) ?
C22 C23 1.391(6) ?
C22 H22A 0.9300 ?
C23 C24 1.381(6) ?
C24 C25 1.397(6) ?
C24 H24A 0.9300 ?
C25 C30 1.545(6) ?
C26 C29 1.531(7) ?
C26 C27 1.539(7) ?
C26 C28 1.542(6) ?
C27 H27A 0.9600 ?
C27 H27B 0.9600 ?
C27 H27C 0.9600 ?
C28 H28A 0.9600 ?
C28 H28B 0.9600 ?
C28 H28C 0.9600 ?
C29 H29A 0.9600 ?
C29 H29B 0.9600 ?
C29 H29C 0.9600 ?
C30 C32 1.530(7) ?
C30 C31 1.540(7) ?
C30 C33 1.541(7) ?
C31 H31A 0.9600 ?
C31 H31B 0.9600 ?
C31 H31C 0.9600 ?
C32 H32D 0.9600 ?
C32 H32E 0.9600 ?
C32 H32F 0.9600 ?
C33 H33A 0.9600 ?
C33 H33B 0.9600 ?
C33 H33C 0.9600 ?

loop_
_geom_torsion_atom_site_label_1
_geom_torsion_atom_site_label_2
_geom_torsion_atom_site_label_3
_geom_torsion_atom_site_label_4
_geom_torsion
_geom_torsion_publ_flag
O1 C1 C2 C3 177.7(4) yes
C6 C1 C2 C3 -2.3(7) ?
O1 C1 C2 C7 -2.8(6) yes
C6 C1 C2 C7 177.1(4) ?
C1 C2 C3 C4 1.4(6) ?
C7 C2 C3 C4 -178.1(4) yes
C2 C3 C4 C5 0.6(6) ?
C2 C3 C4 C15 175.7(4) ?
C3 C4 C5 C6 -1.7(6) ?
C15 C4 C5 C6 -176.6(4) ?
C4 C5 C6 C1 0.8(7) ?
C4 C5 C6 C11 178.6(4) ?
O1 C1 C6 C5 -178.8(4) ?
C2 C1 C6 C5 1.3(7) ?
O1 C1 C6 C11 3.4(7) ?
C2 C1 C6 C11 -176.5(4) ?
C3 C2 C7 C8 -113.7(5) ?
C1 C2 C7 C8 66.9(6) ?
C3 C2 C7 C10 5.9(6) yes
C1 C2 C7 C10 -173.5(4) ?
C3 C2 C7 C9 123.2(5) ?
C1 C2 C7 C9 -56.2(6) ?
C5 C6 C11 C14 -1.2(7) ?
C1 C6 C11 C14 176.6(5) ?
C5 C6 C11 C12 118.5(5) ?
C1 C6 C11 C12 -63.8(6) ?
C5 C6 C11 C13 -119.2(5) ?
C1 C6 C11 C13 58.6(6) ?
C19 N1 C15 C4 161.2(4) ?
C16 N1 C15 C4 -75.6(5) ?
C5 C4 C15 N1 -27.1(6) ?
C3 C4 C15 N1 158.1(4) ?
C19 N1 C16 C17 -68.5(6) ?
C15 N1 C16 C17 169.1(4) ?
N1 C16 C17 C18 -57.6(8) yes
C15 N1 C19 C23 -64.3(5) ?
C16 N1 C19 C23 173.3(4) ?
O2 C20 C21 C22 177.2(4) ?
C25 C20 C21 C22 -2.7(7) ?
O2 C20 C21 C26 -0.1(7) ?
C25 C20 C21 C26 180.0(4) ?
C20 C21 C22 C23 1.9(6) ?
C26 C21 C22 C23 179.3(4) ?
C21 C22 C23 C24 -0.1(6) ?
C21 C22 C23 C19 -176.3(4) ?
N1 C19 C23 C24 132.4(4) ?
N1 C19 C23 C22 -51.5(6) ?
C22 C23 C24 C25 -1.0(7) ?
C19 C23 C24 C25 175.2(4) ?
C23 C24 C25 C20 0.3(7) ?
C23 C24 C25 C30 -178.4(4) ?
O2 C20 C25 C24 -178.3(4) ?
C21 C20 C25 C24 1.6(7) ?
O2 C20 C25 C30 0.4(7) ?
C21 C20 C25 C30 -179.7(4) ?
C22 C21 C26 C29 5.4(6) ?
C20 C21 C26 C29 -177.4(5) ?
C22 C21 C26 C27 -113.1(5) ?
C20 C21 C26 C27 64.2(6) ?
C22 C21 C26 C28 123.5(5) ?
C20 C21 C26 C28 -59.3(6) ?
C24 C25 C30 C32 -120.2(5) ?
C20 C25 C30 C32 61.2(6) ?
C24 C25 C30 C31 116.7(5) ?
C20 C25 C30 C31 -61.9(6) ?
C24 C25 C30 C33 -1.6(6) ?
C20 C25 C30 C33 179.9(5) ?

loop_
_cod_related_entry_id
_cod_related_entry_database
_cod_related_entry_code
1 ChemSpider 21128898
